data_7124523
loop_
_publ_author_name
'Kannan, Ramkumar'
'Chambenahalli, Raju'
'Kumar, Sandeep'
'Krishna, Athul'
'Andrews, Alex P.'
'Jemmis, Eluvathingal D.'
'Venugopal, Ajay'

_publ_section_title
;
 Organoaluminum cations for carbonyl activation
;
_journal_name_full 'Chemical Communications'
_journal_paper_doi 10.1039/C9CC08272G
_journal_year 2019
_chemical_formula_moiety 'C16 H20 Al Cl N2'
_chemical_formula_sum 'C16 H20 Al Cl N2'
_chemical_formula_weight 302.77
_space_group_crystal_system orthorhombic
_space_group_IT_number 56
_space_group_name_Hall '-P 2ab 2ac'
_space_group_name_H-M_alt 'P c c n'
_atom_sites_solution_hydrogens geom
_audit_creation_method SHELXL-2018/3
_audit_update_record
;
2019-10-14 deposited with the CCDC.	2019-11-12 downloaded from the CCDC.
;
_cell_angle_alpha 90
_cell_angle_beta 90
_cell_angle_gamma 90
_cell_formula_units_Z 8
_cell_length_a 17.9517(6)
_cell_length_b 22.8784(10)
_cell_length_c 7.7265(2)
_cell_measurement_reflns_used 2761
_cell_measurement_temperature 150(2)
_cell_measurement_theta_max 25.46
_cell_measurement_theta_min 2.27
_cell_volume 3173.32(19)
_computing_cell_refinement 'APEX2/SAINT (Bruker, 2004)'
_computing_data_collection 'APEX2 (Bruker, 2004)'
_computing_data_reduction 'SAINT/XPREP (Bruker, 2004)'
_computing_molecular_graphics 'ORTEP3 (Farrugia, 1997) and Mercury (Bruno et al., 2002)'
_computing_publication_material 'SHELXL-2014 (Sheldrick, 2014)'
_computing_structure_refinement 'SHELXL-2018/3 (Sheldrick, 2018)'
_computing_structure_solution 'SHELXL-2014 (Sheldrick, 2014)'
_diffrn_ambient_temperature 150(2)
_diffrn_detector_area_resol_mean 0
_diffrn_measured_fraction_theta_full 0.999
_diffrn_measured_fraction_theta_max 0.999
_diffrn_measurement_device_type 'Bruker KAPPA APEX-II CCD'
_diffrn_measurement_method '\f and \w scans'
_diffrn_radiation_type MoK\a
_diffrn_radiation_wavelength 0.71073
_diffrn_reflns_av_R_equivalents 0.0386
_diffrn_reflns_av_unetI/netI 0.0401
_diffrn_reflns_Laue_measured_fraction_full 0.999
_diffrn_reflns_Laue_measured_fraction_max 0.999
_diffrn_reflns_limit_h_max 20
_diffrn_reflns_limit_h_min -21
_diffrn_reflns_limit_k_max 17
_diffrn_reflns_limit_k_min -27
_diffrn_reflns_limit_l_max 9
_diffrn_reflns_limit_l_min -8
_diffrn_reflns_number 12071
_diffrn_reflns_point_group_measured_fraction_full 0.999
_diffrn_reflns_point_group_measured_fraction_max 0.999
_diffrn_reflns_theta_full 24.998
_diffrn_reflns_theta_max 24.998
_diffrn_reflns_theta_min 2.902
_diffrn_source 'sealed tube'
_exptl_absorpt_coefficient_mu 0.288
_exptl_absorpt_correction_T_max 0.977
_exptl_absorpt_correction_T_min 0.966
_exptl_absorpt_correction_type multi-scan
_exptl_absorpt_process_details SADABS
_exptl_crystal_colour colourless
_exptl_crystal_density_diffrn 1.267
_exptl_crystal_density_meas 1.265
_exptl_crystal_density_method NONE
_exptl_crystal_description block
_exptl_crystal_F_000 1280
_exptl_crystal_size_max 0.120
_exptl_crystal_size_mid 0.100
_exptl_crystal_size_min 0.080
_refine_diff_density_max 0.262
_refine_diff_density_min -0.183
_refine_diff_density_rms 0.049
_refine_ls_extinction_method none
_refine_ls_goodness_of_fit_ref 1.011
_refine_ls_hydrogen_treatment constr
_refine_ls_matrix_type full
_refine_ls_number_parameters 181
_refine_ls_number_reflns 2795
_refine_ls_number_restraints 0
_refine_ls_restrained_S_all 1.011
_refine_ls_R_factor_all 0.0552
_refine_ls_R_factor_gt 0.0354
_refine_ls_shift/su_max 0.001
_refine_ls_shift/su_mean 0.000
_refine_ls_structure_factor_coef Fsqd
_refine_ls_weighting_details 'w=1/[\s^2^(Fo^2^)+(0.0353P)^2^+1.8497P] where P=(Fo^2^+2Fc^2^)/3'
_refine_ls_weighting_scheme calc
_refine_ls_wR_factor_gt 0.0786
_refine_ls_wR_factor_ref 0.0890
_reflns_Friedel_coverage 0.000
_reflns_number_gt 2111
_reflns_number_total 2795
_reflns_threshold_expression 'I > 2\s(I)'
_cod_data_source_file c9cc08272g2.cif
_cod_data_source_block compound_1
_cod_database_code 7124523
_shelx_shelxl_version_number 2018/3
_shelx_space_group_comment
;
The symmetry employed for this shelxl refinement is uniquely defined
by the following loop, which should always be used as a source of
symmetry information in preference to the above space-group names.
They are only intended as comments.
;
_shelx_estimated_absorpt_t_min 0.966
_shelx_estimated_absorpt_t_max 0.977

loop_
_space_group_symop_operation_xyz
'x, y, z'
'x+1/2, -y, -z+1/2'
'-x, y+1/2, -z+1/2'
'-x+1/2, -y+1/2, z'
'-x, -y, -z'
'-x-1/2, y, z-1/2'
'x, -y-1/2, z-1/2'
'x-1/2, y-1/2, -z'

loop_
_atom_site_label
_atom_site_type_symbol
_atom_site_fract_x
_atom_site_fract_y
_atom_site_fract_z
_atom_site_U_iso_or_equiv
_atom_site_adp_type
_atom_site_occupancy
_atom_site_site_symmetry_order
_atom_site_calc_flag
_atom_site_refinement_flags_posn
_atom_site_refinement_flags_adp
C1 C -0.04367(11) 0.83793(10) 0.0426(3) 0.0202(5) Uani 1 1 d . .
C2 C 0.09937(11) 0.94290(10) 0.1448(3) 0.0219(5) Uani 1 1 d . .
C3 C -0.07189(12) 0.80523(10) -0.0958(3) 0.0254(5) Uani 1 1 d . .
H3 H -0.038860 0.790024 -0.180615 0.031 Uiso 1 1 calc R U
C4 C -0.14801(12) 0.79484(10) -0.1098(3) 0.0278(5) Uani 1 1 d . .
H4 H -0.166408 0.772337 -0.203871 0.033 Uiso 1 1 calc R U
C5 C -0.19734(12) 0.81690(10) 0.0117(3) 0.0254(5) Uani 1 1 d . .
H5 H -0.249138 0.809310 0.000368 0.031 Uiso 1 1 calc R U
C6 C -0.17173(11) 0.84988(10) 0.1494(3) 0.0235(5) Uani 1 1 d . .
H6 H -0.204966 0.865643 0.232906 0.028 Uiso 1 1 calc R U
C7 C -0.09540(11) 0.85899(9) 0.1605(3) 0.0199(5) Uani 1 1 d . .
C8 C -0.07527(12) 0.86869(11) 0.4724(3) 0.0293(6) Uani 1 1 d . .
H8A H -0.049353 0.891973 0.560251 0.044 Uiso 1 1 calc R U
H8B H -0.129105 0.870641 0.492608 0.044 Uiso 1 1 calc R U
H8C H -0.058708 0.827947 0.479718 0.044 Uiso 1 1 calc R U
C9 C -0.07613(12) 0.95501(10) 0.2905(3) 0.0264(5) Uani 1 1 d . .
H9A H -0.050380 0.975591 0.384239 0.040 Uiso 1 1 calc R U
H9B H -0.059913 0.970844 0.178784 0.040 Uiso 1 1 calc R U
H9C H -0.130026 0.960350 0.302873 0.040 Uiso 1 1 calc R U
C10 C 0.10685(12) 1.00078(10) 0.1987(3) 0.0257(5) Uani 1 1 d . .
H10 H 0.071044 1.017058 0.275303 0.031 Uiso 1 1 calc R U
C11 C 0.16583(12) 1.03489(10) 0.1419(3) 0.0278(5) Uani 1 1 d . .
H11 H 0.169952 1.074293 0.179492 0.033 Uiso 1 1 calc R U
C12 C 0.21877(12) 1.01187(11) 0.0307(3) 0.0297(6) Uani 1 1 d . .
H12 H 0.258996 1.035671 -0.006895 0.036 Uiso 1 1 calc R U
C13 C 0.21385(12) 0.95467(11) -0.0263(3) 0.0276(6) Uani 1 1 d . .
H13 H 0.249938 0.938467 -0.102371 0.033 Uiso 1 1 calc R U
C14 C 0.15386(11) 0.92208(10) 0.0326(3) 0.0221(5) Uani 1 1 d . .
C15 C 0.11315(13) 0.85816(11) -0.2004(3) 0.0306(6) Uani 1 1 d . .
H15A H 0.102203 0.817443 -0.230402 0.046 Uiso 1 1 calc R U
H15B H 0.068366 0.882001 -0.217045 0.046 Uiso 1 1 calc R U
H15C H 0.153155 0.872833 -0.274965 0.046 Uiso 1 1 calc R U
C16 C 0.19997(12) 0.82109(11) 0.0134(3) 0.0303(6) Uani 1 1 d . .
H16A H 0.185610 0.781494 -0.021690 0.045 Uiso 1 1 calc R U
H16B H 0.243072 0.833796 -0.054725 0.045 Uiso 1 1 calc R U
H16C H 0.212947 0.821181 0.136601 0.045 Uiso 1 1 calc R U
N1 N -0.05812(9) 0.89207(8) 0.2987(2) 0.0203(4) Uani 1 1 d . .
N2 N 0.13698(9) 0.86152(8) -0.0168(2) 0.0222(4) Uani 1 1 d . .
Al1 Al 0.04528(3) 0.86791(3) 0.16461(7) 0.01933(17) Uani 1 1 d . .
Cl1 Cl 0.08895(3) 0.81076(3) 0.36495(7) 0.03022(17) Uani 1 1 d . .

loop_
_atom_site_aniso_label
_atom_site_aniso_U_11
_atom_site_aniso_U_22
_atom_site_aniso_U_33
_atom_site_aniso_U_23
_atom_site_aniso_U_13
_atom_site_aniso_U_12
C1 0.0203(11) 0.0185(13) 0.0218(10) 0.0021(10) -0.0025(9) 0.0005(9)
C2 0.0209(11) 0.0245(13) 0.0202(10) -0.0010(10) -0.0017(8) -0.0014(9)
C3 0.0277(12) 0.0230(14) 0.0256(11) -0.0006(10) -0.0036(9) 0.0000(10)
C4 0.0322(12) 0.0201(13) 0.0311(12) -0.0009(11) -0.0121(10) -0.0046(10)
C5 0.0214(11) 0.0192(13) 0.0358(12) 0.0078(11) -0.0090(10) -0.0044(10)
C6 0.0207(10) 0.0216(13) 0.0283(11) 0.0070(10) 0.0025(9) -0.0005(9)
C7 0.0230(11) 0.0173(12) 0.0193(10) 0.0037(9) -0.0021(8) -0.0010(9)
C8 0.0286(12) 0.0388(16) 0.0206(11) 0.0007(11) 0.0024(9) -0.0011(11)
C9 0.0255(12) 0.0235(14) 0.0303(12) -0.0041(11) 0.0006(9) 0.0031(10)
C10 0.0272(11) 0.0268(14) 0.0232(11) -0.0012(10) 0.0000(9) -0.0015(10)
C11 0.0348(13) 0.0227(13) 0.0260(12) 0.0010(10) -0.0075(10) -0.0067(11)
C12 0.0264(12) 0.0334(15) 0.0293(12) 0.0061(12) -0.0022(10) -0.0095(11)
C13 0.0206(11) 0.0373(16) 0.0248(11) 0.0019(11) 0.0016(9) -0.0035(11)
C14 0.0219(11) 0.0258(14) 0.0186(10) -0.0003(10) -0.0047(8) -0.0004(10)
C15 0.0295(12) 0.0408(17) 0.0215(11) -0.0067(11) 0.0006(9) -0.0022(11)
C16 0.0205(11) 0.0326(15) 0.0379(13) -0.0072(12) 0.0001(10) 0.0067(10)
N1 0.0212(9) 0.0210(11) 0.0186(8) -0.0009(8) -0.0007(7) -0.0021(8)
N2 0.0197(9) 0.0239(11) 0.0228(9) -0.0053(8) -0.0013(7) 0.0021(8)
Al1 0.0175(3) 0.0211(4) 0.0194(3) -0.0016(3) -0.0018(2) -0.0009(3)
Cl1 0.0290(3) 0.0330(4) 0.0286(3) 0.0064(3) -0.0048(2) 0.0044(3)

loop_
_atom_type_symbol
_atom_type_description
_atom_type_scat_dispersion_real
_atom_type_scat_dispersion_imag
_atom_type_scat_source
C C 0.0033 0.0016 'International Tables Vol C Tables 4.2.6.8 and 6.1.1.4'
H H 0.0000 0.0000 'International Tables Vol C Tables 4.2.6.8 and 6.1.1.4'
N N 0.0061 0.0033 'International Tables Vol C Tables 4.2.6.8 and 6.1.1.4'
Al Al 0.0645 0.0514 'International Tables Vol C Tables 4.2.6.8 and 6.1.1.4'
Cl Cl 0.1484 0.1585 'International Tables Vol C Tables 4.2.6.8 and 6.1.1.4'

loop_
_geom_angle_atom_site_label_1
_geom_angle_atom_site_label_2
_geom_angle_atom_site_label_3
_geom_angle
C7 C1 C3 116.42(19)
C7 C1 Al1 96.14(14)
C3 C1 Al1 147.35(16)
C14 C2 C10 116.33(19)
C14 C2 Al1 95.53(15)
C10 C2 Al1 148.00(16)
C4 C3 C1 120.4(2)
C4 C3 H3 119.8
C1 C3 H3 119.8
C5 C4 C3 120.8(2)
C5 C4 H4 119.6
C3 C4 H4 119.6
C6 C5 C4 120.5(2)
C6 C5 H5 119.8
C4 C5 H5 119.8
C5 C6 C7 117.2(2)
C5 C6 H6 121.4
C7 C6 H6 121.4
C1 C7 C6 124.60(19)
C1 C7 N1 110.56(17)
C6 C7 N1 124.84(19)
N1 C8 H8A 109.5
N1 C8 H8B 109.5
H8A C8 H8B 109.5
N1 C8 H8C 109.5
H8A C8 H8C 109.5
H8B C8 H8C 109.5
N1 C9 H9A 109.5
N1 C9 H9B 109.5
H9A C9 H9B 109.5
N1 C9 H9C 109.5
H9A C9 H9C 109.5
H9B C9 H9C 109.5
C11 C10 C2 120.9(2)
C11 C10 H10 119.5
C2 C10 H10 119.5
C12 C11 C10 120.4(2)
C12 C11 H11 119.8
C10 C11 H11 119.8
C13 C12 C11 120.9(2)
C13 C12 H12 119.6
C11 C12 H12 119.6
C12 C13 C14 117.0(2)
C12 C13 H13 121.5
C14 C13 H13 121.5
C13 C14 C2 124.5(2)
C13 C14 N2 125.62(19)
C2 C14 N2 109.87(18)
N2 C15 H15A 109.5
N2 C15 H15B 109.5
H15A C15 H15B 109.5
N2 C15 H15C 109.5
H15A C15 H15C 109.5
H15B C15 H15C 109.5
N2 C16 H16A 109.5
N2 C16 H16B 109.5
H16A C16 H16B 109.5
N2 C16 H16C 109.5
H16A C16 H16C 109.5
H16B C16 H16C 109.5
C7 N1 C9 111.78(16)
C7 N1 C8 112.26(16)
C9 N1 C8 110.28(17)
C7 N1 Al1 84.98(11)
C9 N1 Al1 114.20(13)
C8 N1 Al1 120.89(14)
C14 N2 C16 113.03(16)
C14 N2 C15 110.89(17)
C16 N2 C15 109.79(17)
C14 N2 Al1 85.71(11)
C16 N2 Al1 121.40(14)
C15 N2 Al1 113.76(13)
C2 Al1 C1 131.36(9)
C2 Al1 N2 68.62(8)
C1 Al1 N2 106.36(8)
C2 Al1 Cl1 113.59(7)
C1 Al1 Cl1 114.98(7)
N2 Al1 Cl1 98.39(5)
C2 Al1 N1 103.49(8)
C1 Al1 N1 68.27(8)
N2 Al1 N1 164.59(7)
Cl1 Al1 N1 96.92(5)

loop_
_geom_bond_atom_site_label_1
_geom_bond_atom_site_label_2
_geom_bond_distance
C1 C7 1.387(3)
C1 C3 1.400(3)
C1 Al1 1.977(2)
C2 C14 1.391(3)
C2 C10 1.394(3)
C2 Al1 1.977(2)
C3 C4 1.391(3)
C3 H3 0.9500
C4 C5 1.386(3)
C4 H4 0.9500
C5 C6 1.383(3)
C5 H5 0.9500
C6 C7 1.389(3)
C6 H6 0.9500
C7 N1 1.470(3)
C8 N1 1.478(3)
C8 H8A 0.9800
C8 H8B 0.9800
C8 H8C 0.9800
C9 N1 1.477(3)
C9 H9A 0.9800
C9 H9B 0.9800
C9 H9C 0.9800
C10 C11 1.386(3)
C10 H10 0.9500
C11 C12 1.385(3)
C11 H11 0.9500
C12 C13 1.383(3)
C12 H12 0.9500
C13 C14 1.387(3)
C13 H13 0.9500
C14 N2 1.469(3)
C15 N2 1.484(3)
C15 H15A 0.9800
C15 H15B 0.9800
C15 H15C 0.9800
C16 N2 1.479(3)
C16 H16A 0.9800
C16 H16B 0.9800
C16 H16C 0.9800
N1 Al1 2.1965(17)
N2 Al1 2.1668(18)
Al1 Cl1 2.1727(8)

loop_
_geom_hbond_atom_site_label_D
_geom_hbond_atom_site_label_H
_geom_hbond_atom_site_label_A
_geom_hbond_distance_DH
_geom_hbond_distance_HA
_geom_hbond_distance_DA
_geom_hbond_angle_DHA
_geom_hbond_site_symmetry_A
_geom_hbond_publ_flag
C8 H8C Cl1 0.98 2.82 3.337(2) 113.5 . yes
C16 H16A Cl1 0.98 2.87 3.793(2) 157.4 7_575 yes
C16 H16C Cl1 0.98 2.85 3.377(2) 114.5 . yes
